data_9003556
loop_
_publ_author_name
'Camara, F.'
'Oberti, R.'
'Della Ventura, G.'
'Welch, M. D.'
'Maresch, W. V.'

_publ_section_title
;
 The crystal structure of synthetic NaNa2Mg5Si8O21(OH)3, a triclinic C-1
 amphibole with a triple-cell and H excess
 Note: occupancies unreported, so calculated formula has an extra OH
;
_journal_name_full 'American Mineralogist'
_journal_page_first 1464
_journal_page_last 1473
_journal_volume 89
_journal_year 2004
_chemical_formula_sum 'H3 Mg5 Na3 O24 Si8'
_chemical_name_mineral NaNa2Mg5Si8O21(OH)3
_space_group_IT_number 2
_symmetry_space_group_name_Hall '-P 1 (1/2*x+1/2*y,1/2*x-1/2*y,-z)'
_symmetry_space_group_name_H-M 'C -1'
_cell_angle_alpha 90.045
_cell_angle_beta 103.068
_cell_angle_gamma 89.960
_cell_length_a 9.883
_cell_length_b 54.082
_cell_length_c 5.277
_cell_formula_units_Z 6
_cell_volume 2747.471
_exptl_crystal_density_diffrn 2.909
_cod_depositor_comments
;
 Adding the _atom_site_type_symbol data item.

 Antanas Vaitkus,
 2017-01-17
;
_cod_original_formula_sum 'Na3 Mg5 Si8 O24 H3'
_cod_database_code 9003556

loop_
_symmetry_equiv_pos_as_xyz
x,y,z
1/2+x,1/2+y,z
-x,-y,-z
1/2-x,1/2-y,-z

loop_
_atom_site_aniso_label
_atom_site_aniso_U_11
_atom_site_aniso_U_22
_atom_site_aniso_U_33
_atom_site_aniso_U_12
_atom_site_aniso_U_13
_atom_site_aniso_U_23
NaM4 0.04620 0.04000 0.04030 -0.00940 0.02200 -0.01500
NaM41 0.01700 0.01980 0.01250 0.00070 -0.00390 0.00100
NaM42 0.07870 0.02650 0.02880 0.01690 0.03380 0.01230
NaA 0.05100 0.14970 0.07120 0.02260 0.03760 -0.00940
NaA1 0.02930 0.10610 0.05470 -0.01260 0.02240 0.00170
MgM1 0.01420 0.01600 0.02040 -0.00010 -0.00370 0.00030
MgM2 0.01570 0.01360 0.02340 0.00410 0.00300 0.00240
MgM3 0.01500 0.01390 0.00670 0.00780 -0.00830 0.00040
MgM11 0.01390 0.01190 0.00240 0.00370 -0.00270 -0.00120
MgM12 0.01500 0.01280 0.00700 -0.00020 0.00310 0.00010
MgM21 0.01110 0.01580 0.00440 -0.00270 -0.00390 0.00360
MgM22 0.01720 0.01630 0.01540 -0.00150 0.00800 -0.00350
MgM31 0.01180 0.01110 0.00290 -0.00440 -0.00070 0.00070
SiT1A 0.01130 0.01030 0.01580 -0.00270 -0.00570 0.00590
SiT2A 0.01170 0.01280 0.01580 -0.00380 -0.00090 -0.00040
SiT1B 0.00910 0.00910 0.01440 0.00130 -0.00700 -0.00090
SiT2B 0.00880 0.01060 0.01450 -0.00280 -0.00520 -0.00180
SiT1A1 0.01540 0.00910 0.00450 0.00250 -0.00180 -0.00440
SiT2A1 0.01670 0.00990 0.00380 0.00310 -0.00590 -0.00230
SiT1A2 0.01100 0.01650 0.00370 -0.00120 0.00150 0.00540
SiT2A2 0.01550 0.01270 0.00790 0.00180 0.00110 0.00470
SiT1B1 0.01480 0.01270 0.00140 0.00090 0.00070 0.00240
SiT2B1 0.02860 0.00830 0.00820 -0.00060 0.00270 0.00000
SiT1B2 0.00820 0.01320 0.00950 0.00150 0.00030 -0.00230
SiT2B2 0.00830 0.01560 0.00820 -0.00390 0.00460 -0.00110

loop_
_atom_site_label
_atom_site_type_symbol
_atom_site_fract_x
_atom_site_fract_y
_atom_site_fract_z
_atom_site_occupancy
_atom_site_U_iso_or_equiv
NaM4 Na 0.02630 0.09136 0.52410 1.00000 0.04020
NaM41 Na 0.46630 0.25874 0.45520 1.00000 0.01760
NaM42 Na 0.47380 0.07400 0.45470 1.00000 0.04120
NaA Na 0.50000 0.00000 0.00000 1.00000 0.08690
NaA1 Na 0.02140 0.16632 1.03470 1.00000 0.06130
MgM1 Mg 0.00690 0.02984 0.50700 1.00000 0.01810
MgM2 Mg 0.01210 0.06009 0.00540 1.00000 0.01780
MgM3 Mg 0.00000 0.00000 0.00000 1.00000 0.01360
MgM11 Mg 0.50140 0.19646 0.47480 1.00000 0.01010
MgM12 Mg 0.50820 0.13723 0.47920 1.00000 0.01150
MgM21 Mg 0.49260 0.22672 -0.03200 1.00000 0.01130
MgM22 Mg 0.50280 0.10656 -0.03130 1.00000 0.01570
MgM31 Mg -0.49450 0.16667 -0.02160 1.00000 0.00900
SiT1A Si -0.27430 0.02996 0.72050 1.00000 0.01380
SiT2A Si 0.72620 0.05735 0.21680 1.00000 0.01410
SiT1B Si 0.28400 0.02651 0.29480 1.00000 0.01240
SiT2B Si 0.29840 0.05545 0.80310 1.00000 0.01250
SiT1A1 Si 0.22370 0.19411 0.68910 1.00000 0.01030
SiT2A1 Si 0.21230 0.22275 0.18290 1.00000 0.01140
SiT1A2 Si -0.21430 0.13924 0.26630 1.00000 0.01040
SiT2A2 Si -0.20250 0.11051 0.77920 1.00000 0.01230
SiT1B1 Si 0.78160 0.19566 0.26340 1.00000 0.00980
SiT2B1 Si 0.71460 0.27655 0.23070 1.00000 0.01530
SiT1B2 Si 0.22900 0.13774 0.69390 1.00000 0.01060
SiT2B2 Si 0.22360 0.10980 0.18920 1.00000 0.01030
O1A O -0.10900 0.02960 0.78720 1.00000 0.02010
O1B O 0.11810 0.02805 0.21640 1.00000 0.01210
O1A1 O 0.39050 0.19478 0.76110 1.00000 0.01260
O1A2 O -0.37880 0.13801 0.19100 1.00000 0.00950
O1B1 O 0.61550 0.19553 0.19050 1.00000 0.01240
O1B2 O 0.39360 0.13737 0.76130 1.00000 0.01250
O2A O -0.10800 0.05698 0.28290 1.00000 0.01790
O2B O 0.13050 0.05525 0.73450 1.00000 0.01630
O2A1 O 0.37950 0.22200 0.25100 1.00000 0.01110
O2A2 O 0.63000 0.10991 0.69820 1.00000 0.02060
O2B1 O 0.61840 0.22413 0.69720 1.00000 0.01390
O2B2 O 0.39050 0.11108 0.25440 1.00000 0.01010
O3 O 0.89510 0.00054 0.28960 1.00000 0.01690
O31 O 0.40120 0.16650 0.27110 1.00000 0.01380
O32 O 0.61310 0.16695 0.68670 1.00000 0.01490
O4A O 0.65280 0.08412 0.21520 1.00000 0.01140
O4B O 0.37770 0.08035 0.80340 1.00000 0.01640
O4A1 O 0.36070 0.25233 -0.20830 1.00000 0.02370
O4A2 O -0.12580 0.08489 -0.20220 1.00000 0.02090
O4B1 O 0.63890 0.24954 0.20200 1.00000 0.02220
O4B2 O 0.15330 0.08374 0.20940 1.00000 0.01550
O5A O 0.66170 0.04459 0.93830 1.00000 0.02580
O5B O 0.35620 0.04030 0.08870 1.00000 0.02470
O5A1 O 0.34580 0.29010 0.11210 1.00000 0.00810
O5A2 O -0.14630 0.12711 0.04040 1.00000 0.00670
O5B1 O -0.15260 0.20763 0.03520 1.00000 0.01420
O5B2 O 0.16100 0.12182 0.89720 1.00000 0.00860
O6A O 0.66490 0.04161 0.43300 1.00000 0.02360
O6B O 0.34850 0.03643 0.58940 1.00000 0.02370
O6A1 O 0.16160 0.20230 0.39120 1.00000 0.00870
O6A2 O -0.15080 0.12565 0.54020 1.00000 0.02110
O6B1 O 0.65450 0.29069 0.46150 1.00000 0.01200
O6B2 O 0.16690 0.12881 0.39370 1.00000 0.01710
O7 O 0.33880 -0.00203 0.28630 1.00000 0.01300
O71 O 0.16720 0.16558 0.71180 1.00000 0.01660
O72 O -0.15500 0.16755 0.28910 1.00000 0.02090
H H 0.80880 0.00306 0.26450 1.00000 ?
H1 H 0.30020 0.16791 0.25250 1.00000 0.04470
H2 H 0.71820 0.16750 0.73830 1.00000 0.02870
HB1 H 0.70000 0.24300 0.38000 0.50000 ?
HA H 0.69500 0.09500 0.39000 0.50000 ?
HA2 H 0.81500 0.07500 0.61000 0.50000 ?

_database_code_amcsd 0003648
